data_7008126
loop_
_publ_author_name
'P\'erez, Julio'
'Morales, Dolores'
'Nieto, Sonia'
'Riera, Luc\'ia'
'Riera, V\'ictor'
'Miguel, Daniel'

_publ_section_title
;
 New [Mo(eta3-allyl)(CO)2L3]+ complexes with monodentate or tridentate
 nitrogen-donor ligands.
;
_journal_issue 5
_journal_name_full 'Dalton transactions (Cambridge, England : 2003)'
_journal_page_first 884
_journal_page_last 888
_journal_paper_doi 10.1039/b417332e
_journal_year 2005
_chemical_formula_sum 'C44 H34 B F24 Mo N3 O2'
_chemical_formula_weight 1199.49
_chemical_name_systematic
;
?
;
_space_group_IT_number 145
_symmetry_cell_setting trigonal
_symmetry_space_group_name_Hall 'P 32'
_symmetry_space_group_name_H-M 'P 32'
_atom_sites_solution_hydrogens geom
_atom_sites_solution_primary direct
_atom_sites_solution_secondary difmap
_audit_creation_method SHELXL-97
_cell_angle_alpha 90.00
_cell_angle_beta 90.00
_cell_angle_gamma 120.00
_cell_formula_units_Z 3
_cell_length_a 16.224(6)
_cell_length_b 16.224(6)
_cell_length_c 15.949(8)
_cell_measurement_temperature 293(2)
_cell_volume 3636(3)
_computing_cell_refinement 'Bruker SMART'
_computing_data_collection 'Bruker SMART'
_computing_data_reduction 'Bruker SHELXTL'
_computing_molecular_graphics 'Bruker SHELXTL'
_computing_publication_material 'Bruker SHELXTL'
_computing_structure_refinement 'SHELXL-97 (Sheldrick, 1997)'
_computing_structure_solution 'SHELXS-97 (Sheldrick, 1990)'
_diffrn_ambient_temperature 293(2)
_diffrn_measured_fraction_theta_full 0.996
_diffrn_measured_fraction_theta_max 0.996
_diffrn_measurement_device_type 'CCD area detector'
_diffrn_measurement_method 'phi and omega scans'
_diffrn_radiation_monochromator graphite
_diffrn_radiation_source 'fine-focus sealed tube'
_diffrn_radiation_type MoK\a
_diffrn_radiation_wavelength 0.71073
_diffrn_reflns_av_R_equivalents 0.0580
_diffrn_reflns_av_sigmaI/netI 0.0768
_diffrn_reflns_limit_h_max 16
_diffrn_reflns_limit_h_min -18
_diffrn_reflns_limit_k_max 17
_diffrn_reflns_limit_k_min -18
_diffrn_reflns_limit_l_max 17
_diffrn_reflns_limit_l_min -17
_diffrn_reflns_number 17474
_diffrn_reflns_theta_full 23.46
_diffrn_reflns_theta_max 23.46
_diffrn_reflns_theta_min 1.45
_exptl_absorpt_coefficient_mu 0.404
_exptl_absorpt_correction_T_max 1.000000
_exptl_absorpt_correction_T_min 0.655101
_exptl_absorpt_correction_type SADABS
_exptl_crystal_colour YELLOW
_exptl_crystal_density_diffrn 1.644
_exptl_crystal_density_method 'not measured'
_exptl_crystal_description BLOCK
_exptl_crystal_F_000 1794
_exptl_crystal_size_max 0.20
_exptl_crystal_size_mid 0.24
_exptl_crystal_size_min 0.28
_refine_diff_density_max 0.484
_refine_diff_density_min -0.558
_refine_diff_density_rms 0.068
_refine_ls_abs_structure_details 'Flack H D (1983), Acta Cryst. A39, 876-881'
_refine_ls_abs_structure_Flack 0.00
_refine_ls_extinction_coef 0.0067(10)
_refine_ls_extinction_expression Fc^*^=kFc[1+0.001xFc^2^\l^3^/sin(2\q)]^-1/4^
_refine_ls_extinction_method SHELXL
_refine_ls_goodness_of_fit_ref 1.033
_refine_ls_hydrogen_treatment mixed
_refine_ls_matrix_type full
_refine_ls_number_parameters 678
_refine_ls_number_reflns 7015
_refine_ls_number_restraints 1
_refine_ls_restrained_S_all 1.033
_refine_ls_R_factor_all 0.1555
_refine_ls_R_factor_gt 0.0829
_refine_ls_shift/su_max 0.007
_refine_ls_shift/su_mean 0.000
_refine_ls_structure_factor_coef Fsqd
_refine_ls_weighting_details 'calc w=1/[\s^2^(Fo^2^)+(0.1093P)^2^+4.9080P] where P=(Fo^2^+2Fc^2^)/3'
_refine_ls_weighting_scheme calc
_refine_ls_wR_factor_gt 0.2042
_refine_ls_wR_factor_ref 0.2559
_reflns_number_gt 3425
_reflns_number_total 7015
_reflns_threshold_expression >2sigma(I)
_cod_data_source_file b417332e.txt
_cod_data_source_block Compound_3_(sn130k)
_cod_depositor_comments
;
The following automatic conversions were performed:
'_symmetry_cell_setting' value 'Trigonal' changed to 'trigonal' according
to '/home/saulius/struct/CIF-dictionaries/cif_core.dic' dictionary named
'cif_core.dic' version 2.4.1 from 2010-06-29.

Automatic conversion script
Id: cif_fix_enum 1527 2010-12-29 10:47:43Z saulius 
;
_cod_original_sg_symbol_H-M P3(2)
_cod_database_code 7008126

loop_
_symmetry_equiv_pos_as_xyz
'x, y, z'
'-y, x-y, z+2/3'
'-x+y, -x, z+1/3'

loop_
_atom_site_label
_atom_site_type_symbol
_atom_site_fract_x
_atom_site_fract_y
_atom_site_fract_z
_atom_site_U_iso_or_equiv
_atom_site_adp_type
_atom_site_occupancy
_atom_site_symmetry_multiplicity
_atom_site_calc_flag
_atom_site_refinement_flags
_atom_site_disorder_assembly
_atom_site_disorder_group
Mo1 Mo 0.14388(9) 0.16962(12) 0.22119(11) 0.1277(7) Uani 1 1 d . . .
C1 C 0.052(2) 0.158(4) 0.144(2) 0.34(3) Uani 1 1 d . . .
O1 O 0.000(2) 0.150(4) 0.095(2) 0.56(5) Uani 1 1 d . . .
C2 C 0.0402(17) 0.062(3) 0.264(4) 0.33(3) Uani 1 1 d . . .
O2 O -0.0215(15) -0.013(2) 0.296(4) 0.57(4) Uani 1 1 d . . .
N1 N 0.2710(16) 0.285(2) 0.1617(16) 0.278(18) Uani 1 1 d . . .
H1A H 0.2516 0.2967 0.1124 0.334 Uiso 1 1 calc R . .
H1B H 0.2888 0.3370 0.1937 0.334 Uiso 1 1 calc R . .
N2 N 0.1833(15) 0.085(2) 0.1422(19) 0.32(2) Uani 1 1 d . . .
H2A H 0.1394 0.0235 0.1513 0.388 Uiso 1 1 calc R . .
H2B H 0.1758 0.0976 0.0888 0.388 Uiso 1 1 calc R . .
N3 N 0.2495(15) 0.1621(14) 0.3017(9) 0.154(7) Uani 1 1 d . . .
H3A H 0.2621 0.2040 0.3436 0.184 Uiso 1 1 calc R . .
H3B H 0.2200 0.1039 0.3252 0.184 Uiso 1 1 calc R . .
C5 C 0.1020(16) 0.2851(17) 0.2336(19) 0.188(11) Uani 1 1 d . . .
H5A H 0.1393 0.3435 0.2021 0.226 Uiso 1 1 calc R . .
H5B H 0.0346 0.2640 0.2363 0.226 Uiso 1 1 calc R . .
C6 C 0.143(3) 0.273(3) 0.3030(18) 0.171(10) Uani 1 1 d . . .
C7 C 0.087(2) 0.197(3) 0.344(2) 0.219(16) Uani 1 1 d . . .
H7A H 0.0201 0.1784 0.3455 0.262 Uiso 1 1 calc R . .
H7B H 0.1111 0.1864 0.3959 0.262 Uiso 1 1 calc R . .
C8 C 0.229(2) 0.352(2) 0.346(2) 0.26(2) Uani 1 1 d . . .
H8A H 0.2854 0.3532 0.3253 0.396 Uiso 1 1 calc R . .
H8B H 0.2243 0.3400 0.4056 0.396 Uiso 1 1 calc R . .
H8C H 0.2327 0.4114 0.3354 0.396 Uiso 1 1 calc R . .
C11 C 0.3624(15) 0.282(3) 0.143(3) 0.30(3) Uani 1 1 d . . .
H11 H 0.4102 0.3365 0.1106 0.362 Uiso 1 1 calc R . .
C12 C 0.333(3) 0.186(4) 0.1032(19) 0.26(3) Uani 1 1 d . . .
H12A H 0.2942 0.1813 0.0549 0.312 Uiso 1 1 calc R . .
H12B H 0.3904 0.1904 0.0814 0.312 Uiso 1 1 calc R . .
C13 C 0.280(2) 0.091(4) 0.147(3) 0.31(3) Uani 1 1 d . . .
H13 H 0.2799 0.0419 0.1117 0.369 Uiso 1 1 calc R . .
C14 C 0.335(2) 0.105(2) 0.216(3) 0.233(16) Uani 1 1 d . . .
H14A H 0.3986 0.1235 0.1982 0.279 Uiso 1 1 calc R . .
H14B H 0.3094 0.0457 0.2464 0.279 Uiso 1 1 calc R . .
C15 C 0.3390(17) 0.1777(14) 0.2723(12) 0.128(6) Uani 1 1 d . . .
H15 H 0.3747 0.1776 0.3218 0.154 Uiso 1 1 calc R . .
C16 C 0.3948(12) 0.2733(18) 0.2332(19) 0.179(10) Uani 1 1 d . . .
H16A H 0.4611 0.2898 0.2309 0.215 Uiso 1 1 calc R . .
H16B H 0.3908 0.3195 0.2689 0.215 Uiso 1 1 calc R . .
B51 B 0.4958(9) -0.0059(9) 0.4146(8) 0.066(3) Uani 1 1 d . . .
C51 C 0.5093(7) 0.1019(8) 0.4241(7) 0.066(3) Uani 1 1 d . . .
C52 C 0.4430(8) 0.1155(8) 0.4698(7) 0.071(3) Uani 1 1 d . . .
H52 H 0.3919 0.0635 0.4954 0.086 Uiso 1 1 calc R . .
C53 C 0.4521(9) 0.2045(9) 0.4776(7) 0.073(3) Uani 1 1 d . . .
C54 C 0.5247(11) 0.2812(10) 0.4389(8) 0.087(4) Uani 1 1 d . . .
H54 H 0.5295 0.3406 0.4430 0.104 Uiso 1 1 calc R . .
C55 C 0.5915(9) 0.2705(8) 0.3936(8) 0.074(3) Uani 1 1 d . . .
C56 C 0.5799(9) 0.1820(10) 0.3880(8) 0.086(4) Uani 1 1 d . . .
H56 H 0.6246 0.1755 0.3565 0.103 Uiso 1 1 calc R . .
C57 C 0.3843(13) 0.2155(13) 0.5243(11) 0.097(4) Uani 1 1 d . . .
C58 C 0.6668(13) 0.3460(13) 0.3538(16) 0.120(6) Uani 1 1 d . . .
C61 C 0.4478(7) -0.0697(8) 0.4986(8) 0.072(3) Uani 1 1 d . . .
C62 C 0.4592(8) -0.0317(8) 0.5790(8) 0.074(3) Uani 1 1 d . . .
H62 H 0.4926 0.0342 0.5841 0.089 Uiso 1 1 calc R . .
C63 C 0.4247(10) -0.0846(9) 0.6519(9) 0.084(4) Uani 1 1 d . . .
C64 C 0.3766(9) -0.1809(10) 0.6464(8) 0.084(4) Uani 1 1 d . . .
H64 H 0.3508 -0.2176 0.6943 0.100 Uiso 1 1 calc R . .
C65 C 0.3660(9) -0.2251(8) 0.5687(8) 0.079(3) Uani 1 1 d . . .
C66 C 0.4013(8) -0.1670(8) 0.4968(8) 0.077(3) Uani 1 1 d . . .
H66 H 0.3924 -0.1967 0.4450 0.092 Uiso 1 1 calc R . .
C67 C 0.428(2) -0.0336(16) 0.7295(10) 0.184(12) Uani 1 1 d . . .
C68 C 0.3138(13) -0.3274(11) 0.5631(11) 0.101(4) Uani 1 1 d . . .
C71 C 0.5957(9) -0.0007(9) 0.4052(7) 0.072(3) Uani 1 1 d . . .
C72 C 0.6063(10) -0.0668(11) 0.3579(9) 0.096(4) Uani 1 1 d . . .
H72 H 0.5549 -0.1132 0.3278 0.116 Uiso 1 1 calc R . .
C73 C 0.6950(12) -0.0640(12) 0.3553(10) 0.096(4) Uani 1 1 d . . .
C74 C 0.7698(11) 0.0009(15) 0.3978(11) 0.105(5) Uani 1 1 d . . .
H74 H 0.8280 0.0033 0.3929 0.126 Uiso 1 1 calc R . .
C75 C 0.7615(10) 0.0655(14) 0.4495(10) 0.099(5) Uani 1 1 d . . .
C76 C 0.6747(9) 0.0643(9) 0.4512(8) 0.082(3) Uani 1 1 d . . .
H76 H 0.6695 0.1087 0.4844 0.098 Uiso 1 1 calc R . .
C77 C 0.700(2) -0.134(2) 0.3010(18) 0.163(10) Uani 1 1 d . . .
C78 C 0.8386(16) 0.135(2) 0.4946(16) 0.153(9) Uani 1 1 d . . .
C81 C 0.4272(8) -0.0515(7) 0.3348(7) 0.068(3) Uani 1 1 d . . .
C82 C 0.3278(8) -0.1047(9) 0.3411(7) 0.078(3) Uani 1 1 d . . .
H82 H 0.2995 -0.1155 0.3937 0.094 Uiso 1 1 calc R . .
C83 C 0.2697(9) -0.1423(10) 0.2693(9) 0.083(3) Uani 1 1 d . . .
C84 C 0.3090(10) -0.1269(10) 0.1919(8) 0.089(4) Uani 1 1 d . . .
H84 H 0.2707 -0.1533 0.1449 0.107 Uiso 1 1 calc R . .
C85 C 0.4072(9) -0.0712(9) 0.1833(8) 0.080(3) Uani 1 1 d . . .
C86 C 0.4623(9) -0.0338(9) 0.2538(8) 0.080(3) Uani 1 1 d . . .
H86 H 0.5274 0.0061 0.2466 0.096 Uiso 1 1 calc R . .
C87 C 0.1667(11) -0.1973(14) 0.2790(12) 0.116(6) Uani 1 1 d . . .
C88 C 0.4438(15) -0.0526(16) 0.1013(13) 0.131(7) Uani 1 1 d . . .
F1 F 0.4144(10) 0.2931(11) 0.5641(12) 0.232(9) Uani 1 1 d . . .
F2 F 0.3196(14) 0.210(2) 0.4897(9) 0.310(16) Uani 1 1 d . . .
F3 F 0.3474(15) 0.1624(13) 0.5856(13) 0.265(11) Uani 1 1 d . . .
F4 F 0.6994(16) 0.4254(11) 0.3845(16) 0.302(15) Uani 1 1 d . . .
F5 F 0.7416(10) 0.3494(11) 0.3421(18) 0.287(13) Uani 1 1 d . . .
F6 F 0.6534(15) 0.363(2) 0.2805(17) 0.343(19) Uani 1 1 d . . .
F7 F 0.4828(16) 0.0495(9) 0.7328(6) 0.239(9) Uani 1 1 d . . .
F8 F 0.3679(13) -0.0775(13) 0.7798(10) 0.213(7) Uani 1 1 d . . .
F9 F 0.4934(15) -0.0550(12) 0.7807(10) 0.219(7) Uani 1 1 d . . .
F10 F 0.2205(9) -0.3644(7) 0.5614(10) 0.177(5) Uani 1 1 d . . .
F11 F 0.3314(8) -0.3613(6) 0.4954(7) 0.153(4) Uani 1 1 d . . .
F12 F 0.3281(9) -0.3706(6) 0.6230(7) 0.162(5) Uani 1 1 d . . .
F13 F 0.6294(13) -0.2048(15) 0.2795(19) 0.315(17) Uani 1 1 d . . .
F14 F 0.7523(14) -0.1674(13) 0.3364(11) 0.225(7) Uani 1 1 d . . .
F15 F 0.7564(19) -0.0944(14) 0.2394(11) 0.266(11) Uani 1 1 d . . .
F16 F 0.8565(18) 0.1003(16) 0.5638(14) 0.304(13) Uani 1 1 d . . .
F17 F 0.8299(11) 0.1995(16) 0.5356(15) 0.250(10) Uani 1 1 d . . .
F18 F 0.9133(12) 0.1795(17) 0.4658(11) 0.291(13) Uani 1 1 d . . .
F19 F 0.1385(7) -0.2488(9) 0.3498(7) 0.166(5) Uani 1 1 d . . .
F20 F 0.1235(6) -0.2609(9) 0.2236(7) 0.156(4) Uani 1 1 d . . .
F21 F 0.1272(7) -0.1471(8) 0.2826(15) 0.256(10) Uani 1 1 d . . .
F22 F 0.466(2) 0.0278(17) 0.0743(11) 0.309(15) Uani 1 1 d . . .
F23 F 0.5291(13) -0.036(2) 0.0949(8) 0.289(14) Uani 1 1 d . . .
F24 F 0.4026(9) -0.1039(13) 0.0425(7) 0.240(10) Uani 1 1 d . . .

loop_
_atom_site_aniso_label
_atom_site_aniso_U_11
_atom_site_aniso_U_22
_atom_site_aniso_U_33
_atom_site_aniso_U_23
_atom_site_aniso_U_13
_atom_site_aniso_U_12
Mo1 0.0717(9) 0.1452(15) 0.1297(11) -0.0359(10) 0.0050(8) 0.0268(9)
C1 0.17(2) 0.72(9) 0.19(3) -0.28(4) -0.13(2) 0.28(4)
O1 0.32(4) 1.18(13) 0.34(4) -0.46(6) -0.22(3) 0.48(6)
C2 0.064(15) 0.21(3) 0.59(8) -0.10(4) 0.04(3) -0.021(18)
O2 0.102(15) 0.20(2) 1.25(13) 0.08(4) 0.15(3) -0.044(16)
N1 0.19(2) 0.39(4) 0.30(3) 0.27(3) 0.071(19) 0.18(2)
N2 0.125(16) 0.47(5) 0.36(4) -0.28(4) -0.068(19) 0.13(2)
N3 0.234(19) 0.213(18) 0.099(10) 0.051(11) 0.035(11) 0.176(17)
C5 0.129(17) 0.17(2) 0.28(3) 0.06(2) -0.019(18) 0.085(16)
C6 0.22(3) 0.21(3) 0.14(2) -0.06(2) -0.06(2) 0.16(3)
C7 0.21(3) 0.32(5) 0.19(3) 0.04(3) 0.07(2) 0.18(3)
C8 0.34(4) 0.25(3) 0.32(4) -0.17(3) -0.20(4) 0.24(3)
C11 0.045(11) 0.28(4) 0.56(7) 0.29(5) 0.06(2) 0.066(18)
C12 0.20(4) 0.54(8) 0.15(2) 0.16(4) 0.08(2) 0.27(5)
C13 0.15(3) 0.42(7) 0.32(5) -0.25(5) -0.02(3) 0.12(4)
C14 0.15(2) 0.19(3) 0.38(5) -0.12(3) -0.05(3) 0.09(2)
C15 0.19(2) 0.134(15) 0.101(12) -0.012(11) -0.052(13) 0.112(16)
C16 0.064(11) 0.16(2) 0.30(3) -0.02(2) -0.042(15) 0.049(13)
B51 0.064(8) 0.064(8) 0.075(9) 0.004(6) 0.008(6) 0.037(7)
C51 0.054(7) 0.063(7) 0.065(7) -0.012(5) -0.005(5) 0.018(6)
C52 0.073(7) 0.051(7) 0.082(8) -0.003(6) 0.000(6) 0.024(6)
C53 0.072(8) 0.081(9) 0.064(7) -0.021(6) -0.001(6) 0.036(7)
C54 0.102(10) 0.068(8) 0.091(9) -0.013(7) -0.012(8) 0.042(8)
C55 0.073(8) 0.049(7) 0.084(8) -0.010(6) -0.003(6) 0.019(6)
C56 0.067(8) 0.081(10) 0.087(9) 0.004(7) -0.001(7) 0.021(7)
C57 0.115(12) 0.118(12) 0.090(10) -0.001(9) -0.002(9) 0.083(10)
C58 0.087(13) 0.085(13) 0.169(18) 0.027(12) 0.027(12) 0.027(10)
C61 0.055(6) 0.062(7) 0.080(8) -0.004(6) 0.003(5) 0.015(6)
C62 0.058(7) 0.055(7) 0.087(9) -0.003(6) -0.008(6) 0.012(5)
C63 0.093(9) 0.072(9) 0.080(10) 0.007(7) -0.004(7) 0.036(7)
C64 0.087(9) 0.090(10) 0.072(9) 0.018(7) 0.010(7) 0.042(8)
C65 0.075(8) 0.063(8) 0.088(9) 0.009(7) 0.001(6) 0.025(6)
C66 0.082(8) 0.058(7) 0.077(8) -0.004(6) 0.011(6) 0.024(6)
C67 0.23(3) 0.116(16) 0.044(10) 0.022(10) -0.006(12) -0.033(15)
C68 0.118(14) 0.079(10) 0.097(11) 0.005(9) 0.012(9) 0.043(10)
C71 0.085(8) 0.074(7) 0.064(7) 0.008(6) 0.009(6) 0.044(7)
C72 0.092(10) 0.099(10) 0.102(10) 0.021(8) 0.022(8) 0.050(8)
C73 0.086(11) 0.108(11) 0.110(11) 0.027(9) 0.029(9) 0.061(10)
C74 0.072(10) 0.140(15) 0.116(12) 0.055(11) 0.029(9) 0.063(11)
C75 0.064(10) 0.141(14) 0.082(10) 0.034(10) 0.007(8) 0.044(10)
C76 0.064(8) 0.085(9) 0.085(9) 0.007(7) 0.002(6) 0.029(7)
C77 0.20(3) 0.16(2) 0.20(2) 0.048(18) 0.11(2) 0.14(2)
C78 0.088(15) 0.25(3) 0.135(18) 0.04(2) 0.013(14) 0.10(2)
C81 0.070(8) 0.048(6) 0.074(8) -0.002(5) 0.004(6) 0.022(6)
C82 0.065(8) 0.099(9) 0.063(7) -0.001(6) 0.008(6) 0.036(7)
C83 0.066(8) 0.102(10) 0.079(9) -0.001(7) 0.007(7) 0.040(8)
C84 0.093(11) 0.090(9) 0.074(9) -0.007(7) 0.008(7) 0.037(8)
C85 0.069(8) 0.083(8) 0.073(8) -0.019(7) 0.005(7) 0.027(7)
C86 0.068(7) 0.076(8) 0.085(9) -0.003(7) 0.008(7) 0.026(6)
C87 0.073(10) 0.128(14) 0.113(13) -0.045(11) 0.005(10) 0.025(10)
C88 0.115(15) 0.117(14) 0.108(15) 0.003(12) 0.046(11) 0.019(11)
F1 0.181(12) 0.169(12) 0.31(2) -0.112(13) 0.077(13) 0.062(10)
F2 0.31(2) 0.71(5) 0.135(11) -0.089(18) -0.043(13) 0.42(3)
F3 0.37(2) 0.259(18) 0.266(18) 0.101(16) 0.21(2) 0.236(19)
F4 0.26(2) 0.094(9) 0.37(3) -0.057(12) 0.16(2) -0.044(11)
F5 0.103(9) 0.160(13) 0.57(4) 0.178(19) 0.128(16) 0.045(9)
F6 0.199(18) 0.33(3) 0.31(3) 0.22(3) 0.045(17) -0.004(18)
F7 0.44(3) 0.106(9) 0.093(8) -0.020(6) 0.035(11) 0.074(13)
F8 0.231(17) 0.219(16) 0.135(10) -0.049(11) 0.053(11) 0.071(12)
F9 0.30(2) 0.220(15) 0.141(10) -0.062(10) -0.073(13) 0.134(15)
F10 0.107(8) 0.097(7) 0.279(15) -0.013(8) -0.019(8) 0.015(6)
F11 0.207(11) 0.085(6) 0.141(9) 0.008(6) 0.021(8) 0.054(7)
F12 0.222(12) 0.083(6) 0.144(9) 0.028(6) -0.039(8) 0.050(7)
F13 0.170(14) 0.202(17) 0.57(4) -0.20(2) 0.04(2) 0.087(13)
F14 0.30(2) 0.262(17) 0.245(16) -0.033(13) -0.008(13) 0.237(18)
F15 0.44(3) 0.243(16) 0.209(15) 0.053(13) 0.157(19) 0.24(2)
F16 0.34(3) 0.27(2) 0.236(18) -0.006(17) -0.17(2) 0.10(2)
F17 0.117(10) 0.30(2) 0.31(2) -0.14(2) -0.069(11) 0.088(12)
F18 0.131(12) 0.38(3) 0.174(14) -0.093(16) 0.003(10) -0.009(14)
F19 0.084(6) 0.205(12) 0.128(8) 0.000(8) 0.022(6) 0.011(7)
F20 0.075(5) 0.178(10) 0.142(8) -0.032(8) -0.006(5) 0.007(6)
F21 0.072(6) 0.121(8) 0.58(3) 0.028(13) 0.048(11) 0.053(6)
F22 0.49(4) 0.24(2) 0.164(14) 0.081(14) 0.18(2) 0.16(2)
F23 0.163(13) 0.60(4) 0.107(9) 0.002(14) 0.042(8) 0.194(19)
F24 0.174(11) 0.280(18) 0.101(8) -0.086(10) 0.031(7) -0.012(11)

loop_
_atom_type_symbol
_atom_type_description
_atom_type_scat_dispersion_real
_atom_type_scat_dispersion_imag
_atom_type_scat_source
C C 0.0033 0.0016 'International Tables Vol C Tables 4.2.6.8 and 6.1.1.4'
H H 0.0000 0.0000 'International Tables Vol C Tables 4.2.6.8 and 6.1.1.4'
B B 0.0013 0.0007 'International Tables Vol C Tables 4.2.6.8 and 6.1.1.4'
N N 0.0061 0.0033 'International Tables Vol C Tables 4.2.6.8 and 6.1.1.4'
O O 0.0106 0.0060 'International Tables Vol C Tables 4.2.6.8 and 6.1.1.4'
F F 0.0171 0.0103 'International Tables Vol C Tables 4.2.6.8 and 6.1.1.4'
Mo Mo -1.6832 0.6857 'International Tables Vol C Tables 4.2.6.8 and 6.1.1.4'

loop_
_geom_angle_atom_site_label_1
_geom_angle_atom_site_label_2
_geom_angle_atom_site_label_3
_geom_angle
_geom_angle_site_symmetry_1
_geom_angle_site_symmetry_3
_geom_angle_publ_flag
C2 Mo1 C1 81(2) . . ?
C2 Mo1 C6 98.9(17) . . ?
C1 Mo1 C6 99.5(14) . . ?
C2 Mo1 N2 91.9(16) . . ?
C1 Mo1 N2 91.3(12) . . ?
C6 Mo1 N2 165.8(10) . . ?
C2 Mo1 N1 172.8(16) . . ?
C1 Mo1 N1 99.4(18) . . ?
C6 Mo1 N1 88.2(15) . . ?
N2 Mo1 N1 80.9(13) . . ?
C2 Mo1 N3 95.6(18) . . ?
C1 Mo1 N3 170.2(14) . . ?
C6 Mo1 N3 90.0(8) . . ?
N2 Mo1 N3 79.6(9) . . ?
N1 Mo1 N3 82.7(7) . . ?
C2 Mo1 C5 103.8(13) . . ?
C1 Mo1 C5 66.2(15) . . ?
C6 Mo1 C5 35.3(9) . . ?
N2 Mo1 C5 149.6(13) . . ?
N1 Mo1 C5 82.8(10) . . ?
N3 Mo1 C5 123.5(8) . . ?
C2 Mo1 C7 66.7(17) . . ?
C1 Mo1 C7 101.9(12) . . ?
C6 Mo1 C7 33.3(11) . . ?
N2 Mo1 C7 152.3(15) . . ?
N1 Mo1 C7 120.0(14) . . ?
N3 Mo1 C7 85.0(10) . . ?
C5 Mo1 C7 57.2(11) . . ?
O1 C1 Mo1 177(3) . . ?
O2 C2 Mo1 172(4) . . ?
C11 N1 Mo1 124.5(15) . . ?
C13 N2 Mo1 123.0(15) . . ?
C15 N3 Mo1 123.6(11) . . ?
C6 C5 Mo1 65.5(13) . . ?
C7 C6 C5 113(3) . . ?
C7 C6 C8 119(3) . . ?
C5 C6 C8 124(3) . . ?
C7 C6 Mo1 81(2) . . ?
C5 C6 Mo1 79.1(16) . . ?
C8 C6 Mo1 125(2) . . ?
C6 C7 Mo1 66.1(17) . . ?
C12 C11 N1 107(3) . . ?
C12 C11 C16 104(2) . . ?
N1 C11 C16 101(3) . . ?
C13 C12 C11 126(3) . . ?
C14 C13 C12 102(3) . . ?
C14 C13 N2 128(3) . . ?
C12 C13 N2 95(5) . . ?
C13 C14 C15 114(3) . . ?
N3 C15 C14 115(2) . . ?
N3 C15 C16 111.0(16) . . ?
C14 C15 C16 110(2) . . ?
C15 C16 C11 115.1(19) . . ?
C71 B51 C81 113.8(10) . . ?
C71 B51 C61 105.2(9) . . ?
C81 B51 C61 110.9(9) . . ?
C71 B51 C51 111.1(9) . . ?
C81 B51 C51 104.7(9) . . ?
C61 B51 C51 111.2(9) . . ?
C56 C51 C52 114.6(11) . . ?
C56 C51 B51 125.0(11) . . ?
C52 C51 B51 120.4(9) . . ?
C53 C52 C51 121.4(11) . . ?
C54 C53 C52 120.3(11) . . ?
C54 C53 C57 119.8(13) . . ?
C52 C53 C57 119.8(13) . . ?
C53 C54 C55 119.9(12) . . ?
C56 C55 C58 120.1(14) . . ?
C56 C55 C54 117.7(12) . . ?
C58 C55 C54 122.1(14) . . ?
C55 C56 C51 126.1(13) . . ?
F2 C57 F3 103(2) . . ?
F2 C57 F1 101.2(17) . . ?
F3 C57 F1 96.1(16) . . ?
F2 C57 C53 118.6(15) . . ?
F3 C57 C53 117.7(14) . . ?
F1 C57 C53 116.8(16) . . ?
F5 C58 F4 97(2) . . ?
F5 C58 F6 97(2) . . ?
F4 C58 F6 100(2) . . ?
F5 C58 C55 122.7(18) . . ?
F4 C58 C55 118(2) . . ?
F6 C58 C55 117(2) . . ?
C66 C61 C62 113.8(11) . . ?
C66 C61 B51 121.8(11) . . ?
C62 C61 B51 124.0(10) . . ?
C63 C62 C61 125.1(11) . . ?
C64 C63 C62 118.7(12) . . ?
C64 C63 C67 122.6(13) . . ?
C62 C63 C67 117.8(13) . . ?
C63 C64 C65 120.0(12) . . ?
C64 C65 C66 118.2(11) . . ?
C64 C65 C68 119.7(12) . . ?
C66 C65 C68 121.9(13) . . ?
C61 C66 C65 124.0(11) . . ?
F8 C67 F7 125(3) . . ?
F8 C67 C63 116.3(17) . . ?
F7 C67 C63 117.9(18) . . ?
F8 C67 F9 87.4(16) . . ?
F7 C67 F9 91(2) . . ?
C63 C67 F9 99(2) . . ?
F12 C68 F11 104.5(14) . . ?
F12 C68 F10 104.4(14) . . ?
F11 C68 F10 103.5(15) . . ?
F12 C68 C65 115.1(14) . . ?
F11 C68 C65 114.2(13) . . ?
F10 C68 C65 113.9(14) . . ?
C72 C71 C76 116.6(12) . . ?
C72 C71 B51 121.8(12) . . ?
C76 C71 B51 121.3(11) . . ?
C71 C72 C73 120.4(14) . . ?
C74 C73 C72 121.4(15) . . ?
C74 C73 C77 122(2) . . ?
C72 C73 C77 116(2) . . ?
C73 C74 C75 120.4(14) . . ?
C74 C75 C78 121.9(18) . . ?
C74 C75 C76 118.5(15) . . ?
C78 C75 C76 119(2) . . ?
C71 C76 C75 122.6(14) . . ?
F13 C77 F15 111(3) . . ?
F13 C77 F14 103(2) . . ?
F15 C77 F14 95.0(19) . . ?
F13 C77 C73 121(2) . . ?
F15 C77 C73 111(2) . . ?
F14 C77 C73 111(3) . . ?
F18 C78 F17 101(3) . . ?
F18 C78 F16 102(2) . . ?
F17 C78 F16 93(2) . . ?
F18 C78 C75 123(2) . . ?
F17 C78 C75 119.6(18) . . ?
F16 C78 C75 113(3) . . ?
C86 C81 C82 115.1(11) . . ?
C86 C81 B51 121.7(10) . . ?
C82 C81 B51 123.0(10) . . ?
C81 C82 C83 121.4(11) . . ?
C84 C83 C82 120.5(12) . . ?
C84 C83 C87 120.0(14) . . ?
C82 C83 C87 119.5(13) . . ?
C83 C84 C85 119.3(13) . . ?
C86 C85 C84 119.2(11) . . ?
C86 C85 C88 123.8(14) . . ?
C84 C85 C88 117.0(14) . . ?
C85 C86 C81 124.3(12) . . ?
F21 C87 F20 107.6(18) . . ?
F21 C87 F19 103.8(16) . . ?
F20 C87 F19 101.6(16) . . ?
F21 C87 C83 113.9(16) . . ?
F20 C87 C83 115.0(14) . . ?
F19 C87 C83 113.6(16) . . ?
F24 C88 F22 103(2) . . ?
F24 C88 F23 104(2) . . ?
F22 C88 F23 92.4(19) . . ?
F24 C88 C85 123.1(17) . . ?
F22 C88 C85 115(2) . . ?
F23 C88 C85 115(2) . . ?

loop_
_geom_bond_atom_site_label_1
_geom_bond_atom_site_label_2
_geom_bond_distance
_geom_bond_site_symmetry_2
_geom_bond_publ_flag
Mo1 C2 1.85(4) . ?
Mo1 C1 1.86(3) . ?
Mo1 C6 2.13(2) . ?
Mo1 N2 2.18(2) . ?
Mo1 N1 2.19(2) . ?
Mo1 N3 2.192(16) . ?
Mo1 C5 2.30(2) . ?
Mo1 C7 2.30(3) . ?
C1 O1 1.12(3) . ?
C2 O2 1.24(5) . ?
N1 C11 1.54(4) . ?
N2 C13 1.52(4) . ?
N3 C15 1.42(2) . ?
C5 C6 1.35(3) . ?
C6 C7 1.28(4) . ?
C6 C8 1.51(4) . ?
C11 C12 1.52(6) . ?
C11 C16 1.57(5) . ?
C12 C13 1.51(6) . ?
C13 C14 1.36(5) . ?
C14 C15 1.45(3) . ?
C15 C16 1.49(3) . ?
B51 C71 1.586(18) . ?
B51 C81 1.608(18) . ?
B51 C61 1.633(18) . ?
B51 C51 1.658(17) . ?
C51 C56 1.359(16) . ?
C51 C52 1.405(16) . ?
C52 C53 1.382(16) . ?
C53 C54 1.360(18) . ?
C53 C57 1.411(19) . ?
C54 C55 1.383(18) . ?
C55 C56 1.355(17) . ?
C55 C58 1.38(2) . ?
C57 F2 1.151(17) . ?
C57 F3 1.242(19) . ?
C57 F1 1.270(18) . ?
C58 F5 1.20(2) . ?
C58 F4 1.22(2) . ?
C58 F6 1.24(3) . ?
C61 C66 1.369(16) . ?
C61 C62 1.394(16) . ?
C62 C63 1.385(17) . ?
C63 C64 1.357(18) . ?
C63 C67 1.48(3) . ?
C64 C65 1.399(17) . ?
C65 C66 1.411(16) . ?
C65 C68 1.440(18) . ?
C67 F8 1.18(2) . ?
C67 F7 1.189(19) . ?
C67 F9 1.52(3) . ?
C68 F12 1.273(17) . ?
C68 F11 1.307(17) . ?
C68 F10 1.321(19) . ?
C71 C72 1.391(18) . ?
C71 C76 1.394(17) . ?
C72 C73 1.42(2) . ?
C73 C74 1.33(2) . ?
C73 C77 1.46(3) . ?
C74 C75 1.39(2) . ?
C75 C78 1.39(3) . ?
C75 C76 1.400(19) . ?
C77 F13 1.19(3) . ?
C77 F15 1.28(2) . ?
C77 F14 1.34(3) . ?
C78 F18 1.15(2) . ?
C78 F17 1.30(3) . ?
C78 F16 1.33(3) . ?
C81 C86 1.382(16) . ?
C81 C82 1.401(16) . ?
C82 C83 1.414(17) . ?
C83 C84 1.355(17) . ?
C83 C87 1.456(19) . ?
C84 C85 1.391(18) . ?
C85 C86 1.374(17) . ?
C85 C88 1.41(2) . ?
C87 F21 1.26(2) . ?
C87 F20 1.269(17) . ?
C87 F19 1.34(2) . ?
C88 F24 1.21(2) . ?
C88 F22 1.25(3) . ?
C88 F23 1.28(2) . ?
